data_4033349
loop_
_publ_author_name
'Kreibich, Michael'
'Petrovi\'c, Denis'
'Br\"uckner, Reinhard'

_publ_section_title
;
 Mechanistic Studies of the Deslongchamps Annulation.
;
_journal_issue 3
_journal_name_full 'The Journal of organic chemistry'
_journal_page_first 1116
_journal_page_last 1133
_journal_paper_doi 10.1021/acs.joc.7b02341
_journal_volume 83
_journal_year 2018
_chemical_formula_moiety 'C20 H26 O7'
_chemical_formula_sum 'C20 H26 O7'
_chemical_formula_weight 378.41
_space_group_crystal_system monoclinic
_space_group_IT_number 7
_space_group_name_Hall 'P -2yc'
_space_group_name_H-M_alt 'P 1 c 1'
_symmetry_space_group_name_Hall 'P -2yc'
_symmetry_space_group_name_H-M 'P 1 c 1'
_atom_sites_solution_hydrogens mixed
_audit_block_doi 10.5517/ccdc.csd.cc1p8n5s
_audit_creation_method SHELXL-2014/7
_audit_update_record
;
2017-06-20 deposited with the CCDC.
2017-09-21 downloaded from the CCDC.
;
_cell_angle_alpha 90
_cell_angle_beta 112.3210(10)
_cell_angle_gamma 90
_cell_formula_units_Z 2
_cell_length_a 9.46360(10)
_cell_length_b 9.30310(10)
_cell_length_c 12.0391(2)
_cell_measurement_reflns_used 9906
_cell_measurement_temperature 100(2)
_cell_measurement_theta_max 32.740
_cell_measurement_theta_min 2.189
_cell_volume 980.51(2)
_computing_cell_refinement 'APEX2 (Bruker, 2012)'
_computing_data_collection 'APEX2 (Bruker, 2012)'
_computing_data_reduction 'APEX2 (Bruker, 2012)'
_computing_molecular_graphics 'XP in SHELXTL-Plus (Sheldrick, 2008)'
_computing_publication_material 'publCIF (Westrip, 2010)'
_computing_structure_refinement 'SHELXL (Sheldrick, 2015)'
_computing_structure_solution 'SHELXS (Sheldrick, 2015)'
_diffrn_ambient_temperature 100(2)
_diffrn_measured_fraction_theta_full 0.999
_diffrn_measured_fraction_theta_max 0.948
_diffrn_measurement_device_type
;
'Bruker SMART APEX II QUAZAR three-circle  diffractometer' 
;
_diffrn_measurement_method \w
_diffrn_radiation_type MoK\a
_diffrn_radiation_wavelength 0.71073
_diffrn_reflns_av_R_equivalents 0.0217
_diffrn_reflns_av_unetI/netI 0.0256
_diffrn_reflns_Laue_measured_fraction_full 0.999
_diffrn_reflns_Laue_measured_fraction_max 0.948
_diffrn_reflns_limit_h_max 14
_diffrn_reflns_limit_h_min -14
_diffrn_reflns_limit_k_max 14
_diffrn_reflns_limit_k_min -14
_diffrn_reflns_limit_l_max 17
_diffrn_reflns_limit_l_min -18
_diffrn_reflns_number 26047
_diffrn_reflns_point_group_measured_fraction_full 0.956
_diffrn_reflns_point_group_measured_fraction_max 0.828
_diffrn_reflns_theta_full 25.000
_diffrn_reflns_theta_max 33.584
_diffrn_reflns_theta_min 2.189
_diffrn_source
;
'Incoatec I\mS microfocus source with mirror optics'
;
_exptl_absorpt_coefficient_mu 0.097
_exptl_absorpt_correction_T_max 0.7466
_exptl_absorpt_correction_T_min 0.6986
_exptl_absorpt_correction_type multi-scan
_exptl_absorpt_process_details 'SADABS (Sheldrick, 1996)'
_exptl_crystal_colour colourless
_exptl_crystal_density_diffrn 1.282
_exptl_crystal_description block
_exptl_crystal_F_000 404
_exptl_crystal_size_max 0.260
_exptl_crystal_size_mid 0.200
_exptl_crystal_size_min 0.080
_refine_diff_density_max 0.375
_refine_diff_density_min -0.203
_refine_diff_density_rms 0.056
_refine_ls_abs_structure_details
; 
 Flack x determined using 2276 quotients [(I+)-(I-)]/[(I+)+(I-)] 
 (Parsons, Flack and Wagner, Acta Cryst. B69 (2013) 249-259). 
;
_refine_ls_abs_structure_Flack -0.23(19)
_refine_ls_extinction_method none
_refine_ls_goodness_of_fit_ref 1.068
_refine_ls_hydrogen_treatment mixed
_refine_ls_matrix_type full
_refine_ls_number_parameters 253
_refine_ls_number_reflns 6437
_refine_ls_number_restraints 2
_refine_ls_restrained_S_all 1.068
_refine_ls_R_factor_all 0.0487
_refine_ls_R_factor_gt 0.0436
_refine_ls_shift/su_max 0.000
_refine_ls_shift/su_mean 0.000
_refine_ls_structure_factor_coef Fsqd
_refine_ls_weighting_details 'w=1/[\s^2^(Fo^2^)+(0.0711P)^2^+0.0694P] where P=(Fo^2^+2Fc^2^)/3'
_refine_ls_weighting_scheme calc
_refine_ls_wR_factor_gt 0.1102
_refine_ls_wR_factor_ref 0.1128
_reflns_Friedel_coverage 0.743
_reflns_Friedel_fraction_full 0.913
_reflns_Friedel_fraction_max 0.707
_reflns_number_gt 5835
_reflns_number_total 6437
_reflns_threshold_expression 'I > 2\s(I)'
_cod_data_source_file jo7b02341_si_002.cif
_cod_data_source_block mk379_Compound_6c_CCDC_1557445
_cod_depositor_comments 'Adding full bibliography for 4033348--4033350.cif.'
_cod_database_code 4033349
_publcif_datablock.id {5f18bcbf-7702-4e03-bb5b-399bcb66c103}

_shelx_shelxl_version_number 2014/7
_shelx_space_group_comment
; 
The symmetry employed for this shelxl refinement is uniquely defined 
by the following loop, which should always be used as a source of 
symmetry information in preference to the above space-group names. 
They are only intended as comments. 
;
_shelx_estimated_absorpt_t_min 0.975
_shelx_estimated_absorpt_t_max 0.992
_publcif_info_exptl_table_max_cols 4
_publcif_info_exptl_table_use_headnotes n
_publcif_funding_html
;
;

loop_
_space_group_symop_operation_xyz
'x, y, z'
'x, -y, z+1/2'

loop_
_atom_site_label
_atom_site_type_symbol
_atom_site_fract_x
_atom_site_fract_y
_atom_site_fract_z
_atom_site_U_iso_or_equiv
_atom_site_adp_type
_atom_site_occupancy
_atom_site_site_symmetry_order
_atom_site_calc_flag
_atom_site_refinement_flags_posn
_atom_site_refinement_flags_adp
C1 C 0.47657(18) 0.53289(17) 0.64438(15) 0.0153(3) Uani 1 1 d . .
O2 O 0.31999(14) 0.56122(14) 0.57523(12) 0.0195(2) Uani 1 1 d . .
C3 C 0.2372(2) 0.5318(2) 0.64989(18) 0.0257(4) Uani 1 1 d . .
H3A H 0.2091 0.4289 0.6464 0.031 Uiso 1 1 calc R U
H3B H 0.1433 0.5909 0.6265 0.031 Uiso 1 1 calc R U
C4 C 0.3496(2) 0.5725(2) 0.77308(19) 0.0255(4) Uani 1 1 d . .
H4A H 0.3415 0.6759 0.7893 0.031 Uiso 1 1 calc R U
H4B H 0.3327 0.5150 0.8362 0.031 Uiso 1 1 calc R U
O5 O 0.49501(14) 0.54038(14) 0.76777(11) 0.0188(2) Uani 1 1 d . .
C6 C 0.57025(17) 0.64571(16) 0.60817(14) 0.0136(3) Uani 1 1 d . .
H6 H 0.5274 0.6499 0.5185 0.016 Uiso 1 1 calc R U
C7 C 0.74119(17) 0.60476(17) 0.64818(15) 0.0152(3) Uani 1 1 d . .
C11 C 0.81512(19) 0.70719(18) 0.58513(16) 0.0188(3) Uani 1 1 d . .
C12 C 0.7370(2) 0.7240(2) 0.45101(17) 0.0247(4) Uani 1 1 d . .
H12A H 0.6594 0.7997 0.4330 0.037 Uiso 1 1 calc R U
H12B H 0.6882 0.6331 0.4157 0.037 Uiso 1 1 calc R U
H12C H 0.8127 0.7502 0.4171 0.037 Uiso 1 1 calc R U
O11 O 0.93096(17) 0.77278(18) 0.64040(14) 0.0312(3) Uani 1 1 d . .
C8 C 0.75844(19) 0.45279(18) 0.60787(16) 0.0181(3) Uani 1 1 d . .
O8 O 0.86770(16) 0.42016(15) 0.58268(13) 0.0251(3) Uani 1 1 d . .
C9 C 0.6419(2) 0.34600(18) 0.60402(17) 0.0213(3) Uani 1 1 d . .
H9 H 0.6576 0.2483 0.5889 0.026 Uiso 1 1 calc R U
C10 C 0.5150(2) 0.38142(18) 0.62098(16) 0.0196(3) Uani 1 1 d . .
H10 H 0.4449 0.3071 0.6182 0.024 Uiso 1 1 calc R U
C13 C 0.55542(18) 0.79440(17) 0.65251(15) 0.0161(3) Uani 1 1 d . .
C14 C 0.4351(2) 0.89290(19) 0.58112(16) 0.0194(3) Uani 1 1 d . .
O14 O 0.41000(18) 1.00915(15) 0.61977(14) 0.0277(3) Uani 1 1 d . .
O15 O 0.35863(14) 0.84669(13) 0.46958(11) 0.0189(2) Uani 1 1 d . .
C16 C 0.2192(2) 0.92085(19) 0.38767(18) 0.0211(3) Uani 1 1 d . .
C17 C 0.1746(2) 0.8284(2) 0.27555(19) 0.0292(4) Uani 1 1 d . .
H17A H 0.2563 0.8310 0.2443 0.044 Uiso 1 1 calc R U
H17B H 0.0800 0.8655 0.2145 0.044 Uiso 1 1 calc R U
H17C H 0.1587 0.7291 0.2954 0.044 Uiso 1 1 calc R U
C18 C 0.0989(2) 0.9147(2) 0.4422(2) 0.0315(4) Uani 1 1 d . .
H18A H 0.0922 0.8165 0.4693 0.047 Uiso 1 1 calc R U
H18B H -0.0003 0.9431 0.3818 0.047 Uiso 1 1 calc R U
H18C H 0.1269 0.9805 0.5108 0.047 Uiso 1 1 calc R U
C19 C 0.2564(2) 1.0728(2) 0.3608(2) 0.0272(4) Uani 1 1 d . .
H19A H 0.2782 1.1330 0.4322 0.041 Uiso 1 1 calc R U
H19B H 0.1690 1.1126 0.2942 0.041 Uiso 1 1 calc R U
H19C H 0.3460 1.0708 0.3388 0.041 Uiso 1 1 calc R U
C20 C 0.6614(2) 0.84257(18) 0.75843(16) 0.0205(3) Uani 1 1 d . .
O20 O 0.6536(2) 0.97220(16) 0.80426(14) 0.0305(3) Uani 1 1 d . .
H20 H 0.553(4) 1.009(4) 0.751(4) 0.051(9) Uiso 1 1 d . .
C21 C 0.8023(2) 0.7627(2) 0.83207(17) 0.0215(3) Uani 1 1 d . .
H21A H 0.8058 0.7550 0.9151 0.026 Uiso 1 1 calc R U
H21B H 0.8920 0.8197 0.8352 0.026 Uiso 1 1 calc R U
C22 C 0.81663(18) 0.61138(18) 0.78719(15) 0.0168(3) Uani 1 1 d . .
H22 H 0.7562 0.5461 0.8183 0.020 Uiso 1 1 calc R U
C23 C 0.9830(2) 0.5605(2) 0.84321(18) 0.0249(4) Uani 1 1 d . .
H23A H 1.0450 0.6154 0.8088 0.037 Uiso 1 1 calc R U
H23B H 0.9883 0.4581 0.8264 0.037 Uiso 1 1 calc R U
H23C H 1.0221 0.5758 0.9302 0.037 Uiso 1 1 calc R U

loop_
_atom_site_aniso_label
_atom_site_aniso_U_11
_atom_site_aniso_U_22
_atom_site_aniso_U_33
_atom_site_aniso_U_23
_atom_site_aniso_U_13
_atom_site_aniso_U_12
C1 0.0122(6) 0.0169(6) 0.0159(7) -0.0006(5) 0.0043(5) 0.0004(5)
O2 0.0119(5) 0.0273(6) 0.0177(6) 0.0031(5) 0.0038(4) -0.0007(4)
C3 0.0160(7) 0.0388(10) 0.0231(9) 0.0023(7) 0.0083(6) -0.0018(7)
C4 0.0159(8) 0.0377(10) 0.0245(9) -0.0058(7) 0.0095(7) 0.0018(7)
O5 0.0140(5) 0.0276(6) 0.0154(6) 0.0014(4) 0.0064(4) 0.0014(4)
C6 0.0119(6) 0.0137(6) 0.0145(6) -0.0006(5) 0.0042(5) 0.0001(5)
C7 0.0127(6) 0.0172(7) 0.0159(7) 0.0000(5) 0.0058(5) 0.0001(5)
C11 0.0167(7) 0.0218(7) 0.0190(8) 0.0028(6) 0.0079(6) 0.0006(6)
C12 0.0284(9) 0.0278(9) 0.0181(8) 0.0033(6) 0.0090(7) -0.0053(7)
O11 0.0223(7) 0.0450(9) 0.0243(7) 0.0047(6) 0.0066(5) -0.0130(6)
C8 0.0179(7) 0.0198(7) 0.0157(7) 0.0028(6) 0.0054(6) 0.0038(6)
O8 0.0234(6) 0.0287(7) 0.0264(7) 0.0005(5) 0.0130(5) 0.0062(5)
C9 0.0256(8) 0.0156(7) 0.0236(8) -0.0012(6) 0.0102(7) 0.0010(6)
C10 0.0219(8) 0.0165(7) 0.0205(8) -0.0005(6) 0.0081(6) -0.0033(6)
C13 0.0163(7) 0.0141(6) 0.0177(7) -0.0002(5) 0.0062(6) 0.0000(5)
C14 0.0192(7) 0.0182(7) 0.0213(8) 0.0023(6) 0.0083(6) 0.0016(6)
O14 0.0319(7) 0.0204(6) 0.0294(7) -0.0013(5) 0.0099(6) 0.0077(5)
O15 0.0177(5) 0.0175(5) 0.0197(6) 0.0027(4) 0.0050(4) 0.0045(4)
C16 0.0166(7) 0.0188(7) 0.0248(9) 0.0064(6) 0.0043(6) 0.0032(6)
C17 0.0265(9) 0.0276(9) 0.0260(9) 0.0017(7) 0.0016(8) 0.0020(7)
C18 0.0211(9) 0.0327(10) 0.0434(13) 0.0071(9) 0.0152(8) 0.0054(7)
C19 0.0267(9) 0.0197(8) 0.0314(10) 0.0080(7) 0.0067(8) 0.0016(6)
C20 0.0233(8) 0.0180(7) 0.0198(8) -0.0028(6) 0.0078(6) -0.0018(6)
O20 0.0373(8) 0.0213(6) 0.0265(7) -0.0088(5) 0.0049(6) 0.0019(6)
C21 0.0196(7) 0.0238(8) 0.0176(8) -0.0022(6) 0.0030(6) -0.0014(6)
C22 0.0139(7) 0.0208(7) 0.0148(7) 0.0003(6) 0.0044(5) 0.0001(5)
C23 0.0160(7) 0.0363(9) 0.0197(8) 0.0033(7) 0.0037(6) 0.0047(7)

loop_
_atom_type_symbol
_atom_type_description
_atom_type_scat_dispersion_real
_atom_type_scat_dispersion_imag
_atom_type_scat_source
C C 0.0033 0.0016 'International Tables Vol C Tables 4.2.6.8 and 6.1.1.4'
H H 0.0000 0.0000 'International Tables Vol C Tables 4.2.6.8 and 6.1.1.4'
O O 0.0106 0.0060 'International Tables Vol C Tables 4.2.6.8 and 6.1.1.4'

loop_
_geom_angle_atom_site_label_1
_geom_angle_atom_site_label_2
_geom_angle_atom_site_label_3
_geom_angle
O2 C1 O5 106.75(13)
O2 C1 C10 109.60(13)
O5 C1 C10 107.25(14)
O2 C1 C6 106.98(13)
O5 C1 C6 113.87(13)
C10 C1 C6 112.23(14)
C1 O2 C3 107.19(13)
O2 C3 C4 102.71(15)
O2 C3 H3A 111.2
C4 C3 H3A 111.2
O2 C3 H3B 111.2
C4 C3 H3B 111.2
H3A C3 H3B 109.1
O5 C4 C3 103.56(15)
O5 C4 H4A 111.0
C3 C4 H4A 111.0
O5 C4 H4B 111.0
C3 C4 H4B 111.0
H4A C4 H4B 109.0
C1 O5 C4 108.43(13)
C13 C6 C1 112.58(14)
C13 C6 C7 109.99(12)
C1 C6 C7 112.93(13)
C13 C6 H6 107.0
C1 C6 H6 107.0
C7 C6 H6 107.0
C8 C7 C11 107.05(14)
C8 C7 C6 110.77(13)
C11 C7 C6 108.08(13)
C8 C7 C22 108.63(13)
C11 C7 C22 113.43(13)
C6 C7 C22 108.90(13)
O11 C11 C12 120.68(16)
O11 C11 C7 121.80(16)
C12 C11 C7 117.52(15)
C11 C12 H12A 109.5
C11 C12 H12B 109.5
H12A C12 H12B 109.5
C11 C12 H12C 109.5
H12A C12 H12C 109.5
H12B C12 H12C 109.5
O8 C8 C9 121.30(16)
O8 C8 C7 120.86(16)
C9 C8 C7 117.81(14)
C10 C9 C8 122.41(16)
C10 C9 H9 118.8
C8 C9 H9 118.8
C9 C10 C1 123.68(16)
C9 C10 H10 118.2
C1 C10 H10 118.2
C20 C13 C14 118.43(15)
C20 C13 C6 119.87(14)
C14 C13 C6 121.59(14)
O14 C14 O15 123.63(16)
O14 C14 C13 123.11(16)
O15 C14 C13 113.23(15)
C14 O15 C16 121.70(14)
O15 C16 C18 108.62(15)
O15 C16 C17 101.80(14)
C18 C16 C17 111.24(17)
O15 C16 C19 110.76(14)
C18 C16 C19 113.56(17)
C17 C16 C19 110.23(17)
C16 C17 H17A 109.5
C16 C17 H17B 109.5
H17A C17 H17B 109.5
C16 C17 H17C 109.5
H17A C17 H17C 109.5
H17B C17 H17C 109.5
C16 C18 H18A 109.5
C16 C18 H18B 109.5
H18A C18 H18B 109.5
C16 C18 H18C 109.5
H18A C18 H18C 109.5
H18B C18 H18C 109.5
C16 C19 H19A 109.5
C16 C19 H19B 109.5
H19A C19 H19B 109.5
C16 C19 H19C 109.5
H19A C19 H19C 109.5
H19B C19 H19C 109.5
O20 C20 C13 123.02(17)
O20 C20 C21 112.38(16)
C13 C20 C21 124.50(15)
C20 O20 H20 103(2)
C20 C21 C22 115.33(14)
C20 C21 H21A 108.4
C22 C21 H21A 108.4
C20 C21 H21B 108.4
C22 C21 H21B 108.4
H21A C21 H21B 107.5
C21 C22 C23 110.01(14)
C21 C22 C7 110.54(13)
C23 C22 C7 115.92(14)
C21 C22 H22 106.6
C23 C22 H22 106.6
C7 C22 H22 106.6
C22 C23 H23A 109.5
C22 C23 H23B 109.5
H23A C23 H23B 109.5
C22 C23 H23C 109.5
H23A C23 H23C 109.5
H23B C23 H23C 109.5

loop_
_geom_bond_atom_site_label_1
_geom_bond_atom_site_label_2
_geom_bond_distance
C1 O2 1.422(2)
C1 O5 1.430(2)
C1 C10 1.508(2)
C1 C6 1.540(2)
O2 C3 1.426(2)
C3 C4 1.509(3)
C3 H3A 0.9900
C3 H3B 0.9900
C4 O5 1.433(2)
C4 H4A 0.9900
C4 H4B 0.9900
C6 C13 1.508(2)
C6 C7 1.550(2)
C6 H6 1.0000
C7 C8 1.524(2)
C7 C11 1.542(2)
C7 C22 1.551(2)
C11 O11 1.210(2)
C11 C12 1.507(3)
C12 H12A 0.9800
C12 H12B 0.9800
C12 H12C 0.9800
C8 O8 1.221(2)
C8 C9 1.472(2)
C9 C10 1.333(3)
C9 H9 0.9500
C10 H10 0.9500
C13 C20 1.364(2)
C13 C14 1.460(2)
C14 O14 1.235(2)
C14 O15 1.332(2)
O15 C16 1.483(2)
C16 C18 1.517(3)
C16 C17 1.519(3)
C16 C19 1.521(3)
C17 H17A 0.9800
C17 H17B 0.9800
C17 H17C 0.9800
C18 H18A 0.9800
C18 H18B 0.9800
C18 H18C 0.9800
C19 H19A 0.9800
C19 H19B 0.9800
C19 H19C 0.9800
C20 O20 1.340(2)
C20 C21 1.489(3)
O20 H20 0.98(4)
C21 C22 1.532(2)
C21 H21A 0.9900
C21 H21B 0.9900
C22 C23 1.534(2)
C22 H22 1.0000
C23 H23A 0.9800
C23 H23B 0.9800
C23 H23C 0.9800

loop_
_geom_hbond_atom_site_label_D
_geom_hbond_atom_site_label_H
_geom_hbond_atom_site_label_A
_geom_hbond_distance_DH
_geom_hbond_distance_HA
_geom_hbond_distance_DA
_geom_hbond_angle_DHA
O20 H20 O14 0.98(4) 1.64(4) 2.545(2) 150(3)

loop_
_geom_torsion_atom_site_label_1
_geom_torsion_atom_site_label_2
_geom_torsion_atom_site_label_3
_geom_torsion_atom_site_label_4
_geom_torsion
O5 C1 O2 C3 -21.48(17)
C10 C1 O2 C3 94.36(17)
C6 C1 O2 C3 -143.74(14)
C1 O2 C3 C4 32.82(18)
O2 C3 C4 O5 -31.70(19)
O2 C1 O5 C4 0.27(18)
C10 C1 O5 C4 -117.13(15)
C6 C1 O5 C4 118.08(15)
C3 C4 O5 C1 19.46(19)
O2 C1 C6 C13 70.75(16)
O5 C1 C6 C13 -46.93(18)
C10 C1 C6 C13 -169.01(13)
O2 C1 C6 C7 -163.95(13)
O5 C1 C6 C7 78.37(17)
C10 C1 C6 C7 -43.71(19)
C13 C6 C7 C8 178.06(14)
C1 C6 C7 C8 51.37(18)
C13 C6 C7 C11 -64.97(17)
C1 C6 C7 C11 168.34(13)
C13 C6 C7 C22 58.66(17)
C1 C6 C7 C22 -68.03(16)
C8 C7 C11 O11 -112.01(19)
C6 C7 C11 O11 128.63(18)
C22 C7 C11 O11 7.8(2)
C8 C7 C11 C12 68.41(19)
C6 C7 C11 C12 -50.9(2)
C22 C7 C11 C12 -171.79(15)
C11 C7 C8 O8 30.9(2)
C6 C7 C8 O8 148.48(16)
C22 C7 C8 O8 -91.96(19)
C11 C7 C8 C9 -150.99(15)
C6 C7 C8 C9 -33.4(2)
C22 C7 C8 C9 86.18(18)
O8 C8 C9 C10 -174.08(19)
C7 C8 C9 C10 7.8(3)
C8 C9 C10 C1 0.7(3)
O2 C1 C10 C9 136.53(18)
O5 C1 C10 C9 -107.95(19)
C6 C1 C10 C9 17.8(2)
C1 C6 C13 C20 94.72(19)
C7 C6 C13 C20 -32.2(2)
C1 C6 C13 C14 -89.20(19)
C7 C6 C13 C14 143.91(16)
C20 C13 C14 O14 -11.6(3)
C6 C13 C14 O14 172.25(17)
C20 C13 C14 O15 166.48(16)
C6 C13 C14 O15 -9.6(2)
O14 C14 O15 C16 -10.1(3)
C13 C14 O15 C16 171.80(14)
C14 O15 C16 C18 -61.7(2)
C14 O15 C16 C17 -179.13(16)
C14 O15 C16 C19 63.7(2)
C14 C13 C20 O20 5.1(3)
C6 C13 C20 O20 -178.66(17)
C14 C13 C20 C21 -170.96(17)
C6 C13 C20 C21 5.2(3)
O20 C20 C21 C22 178.20(16)
C13 C20 C21 C22 -5.3(3)
C20 C21 C22 C23 161.81(16)
C20 C21 C22 C7 32.5(2)
C8 C7 C22 C21 179.94(14)
C11 C7 C22 C21 61.05(18)
C6 C7 C22 C21 -59.34(17)
C8 C7 C22 C23 53.91(19)
C11 C7 C22 C23 -64.99(19)
C6 C7 C22 C23 174.63(15)

loop_
_publcif_info_datablock.id
_publcif_info_datablock.publ_exptl
_publcif_info_datablock.publ_geom
_publcif_info_datablock.structure
{5f18bcbf-7702-4e03-bb5b-399bcb66c103} y y y

loop_
_publcif_info_exptl_table_extra_item
sin_theta_over_lambda_max

loop_
_publcif_info_tables.block_id
_publcif_info_tables.reference_item
{5f18bcbf-7702-4e03-bb5b-399bcb66c103} '_publcif_info_datablock.publ_exptl'
{5f18bcbf-7702-4e03-bb5b-399bcb66c103} '_geom_hbond_atom_site_label_D'
